data_4502427
loop_
_publ_author_name
'Chen, Shui-Sheng'
'Fan, Jian'
'Okamura, Taka-aki'
'Chen, Man-Sheng'
'Su, Zhi'
'Sun, Wei-Yin'
'Ueyama, Norikazu'

_publ_section_title
;
 Synthesis, Crystal Structure, and Photoluminescence of a Series of
 Zinc(II) Coordination Polymers with 1,4-Di(1H-imidazol-4-yl)benzene and
 Varied Carboxylate Ligands
;
_journal_issue 2
_journal_name_full 'Crystal Growth &amp; Design'
_journal_page_first 812
_journal_paper_doi 10.1021/cg9011857
_journal_volume 10
_journal_year 2010
_chemical_formula_moiety 'C14 H9 N2 O4 Zn, H2 O'
_chemical_formula_sum 'C14 H11 N2 O5 Zn'
_chemical_formula_weight 352.62
_chemical_name_systematic
; 
 ? 
;
_space_group_IT_number 14
_symmetry_cell_setting monoclinic
_symmetry_space_group_name_Hall '-P 2ybc'
_symmetry_space_group_name_H-M 'P 1 21/c 1'
_atom_sites_solution_hydrogens geom
_atom_sites_solution_primary direct
_atom_sites_solution_secondary difmap
_audit_creation_method SHELXL-97
_cell_angle_alpha 90.00
_cell_angle_beta 90.05(3)
_cell_angle_gamma 90.00
_cell_formula_units_Z 4
_cell_length_a 6.2991(13)
_cell_length_b 8.2673(17)
_cell_length_c 26.200(5)
_cell_measurement_reflns_used 3442
_cell_measurement_temperature 293(2)
_cell_measurement_theta_max 28.01
_cell_measurement_theta_min 2.91
_cell_volume 1364.4(5)
_computing_cell_refinement 'Bruker SMART'
_computing_data_collection 'Bruker SMART'
_computing_data_reduction 'Bruker SAINT'
_computing_molecular_graphics 'Bruker SHELXTL'
_computing_publication_material 'Bruker SHELXTL'
_computing_structure_refinement 'SHELXL-97 (Sheldrick, 1997)'
_computing_structure_solution 'SHELXS-97 (Sheldrick, 1990)'
_diffrn_ambient_temperature 293(2)
_diffrn_measured_fraction_theta_full 0.996
_diffrn_measured_fraction_theta_max 0.996
_diffrn_measurement_device_type 'Bruker Smart Apex CCD'
_diffrn_measurement_method 'phi and omega scans'
_diffrn_radiation_monochromator graphite
_diffrn_radiation_source 'fine-focus sealed tube'
_diffrn_radiation_type MoK\a
_diffrn_radiation_wavelength 0.71073
_diffrn_reflns_av_R_equivalents 0.0984
_diffrn_reflns_av_sigmaI/netI 0.0728
_diffrn_reflns_limit_h_max 6
_diffrn_reflns_limit_h_min -7
_diffrn_reflns_limit_k_max 10
_diffrn_reflns_limit_k_min -10
_diffrn_reflns_limit_l_max 32
_diffrn_reflns_limit_l_min -29
_diffrn_reflns_number 7170
_diffrn_reflns_theta_full 26.00
_diffrn_reflns_theta_max 26.00
_diffrn_reflns_theta_min 2.58
_exptl_absorpt_coefficient_mu 1.826
_exptl_absorpt_correction_T_max 0.8106
_exptl_absorpt_correction_T_min 0.7346
_exptl_absorpt_correction_type multi-scan
_exptl_absorpt_process_details 'SADABS; Bruker, 2000'
_exptl_crystal_colour colorless
_exptl_crystal_density_diffrn 1.717
_exptl_crystal_density_method 'not measured'
_exptl_crystal_description block
_exptl_crystal_F_000 716
_exptl_crystal_size_max 0.18
_exptl_crystal_size_mid 0.17
_exptl_crystal_size_min 0.12
_refine_diff_density_max 0.493
_refine_diff_density_min -0.821
_refine_diff_density_rms 0.109
_refine_ls_extinction_method none
_refine_ls_goodness_of_fit_ref 1.006
_refine_ls_hydrogen_treatment mixed
_refine_ls_matrix_type full
_refine_ls_number_parameters 207
_refine_ls_number_reflns 2668
_refine_ls_number_restraints 0
_refine_ls_restrained_S_all 1.006
_refine_ls_R_factor_all 0.0495
_refine_ls_R_factor_gt 0.0424
_refine_ls_shift/su_max 0.000
_refine_ls_shift/su_mean 0.000
_refine_ls_structure_factor_coef Fsqd
_refine_ls_weighting_details 'calc w=1/[\s^2^(Fo^2^)+(0.0704P)^2^+0.0000P] where P=(Fo^2^+2Fc^2^)/3'
_refine_ls_weighting_scheme calc
_refine_ls_wR_factor_gt 0.1117
_refine_ls_wR_factor_ref 0.1151
_reflns_number_gt 2192
_reflns_number_total 2668
_reflns_threshold_expression >2sigma(I)
_cod_data_source_file cg9011857_si_002.cif
_cod_data_source_block 2
_cod_depositor_comments
;
The following automatic conversions were performed:

'_symmetry_cell_setting' value 'Monoclinic' changed to 'monoclinic'
according to /home/saulius/struct/CIF-dictionaries/cif_core.dic
dictionary named 'cif_core.dic' version 2.4.2 from 2011-04-26.

Automatic conversion script
Id: cif_fix_values 1715 2011-07-08 13:25:40Z adriana 
;
_cod_original_sg_symbol_H-M 'P 21/c'
_cod_database_code 4502427

loop_
_symmetry_equiv_pos_as_xyz
'x, y, z'
'-x, y+1/2, -z+1/2'
'-x, -y, -z'
'x, -y-1/2, z-1/2'

loop_
_atom_site_label
_atom_site_type_symbol
_atom_site_fract_x
_atom_site_fract_y
_atom_site_fract_z
_atom_site_U_iso_or_equiv
_atom_site_adp_type
_atom_site_occupancy
_atom_site_symmetry_multiplicity
_atom_site_calc_flag
_atom_site_refinement_flags
Zn1 Zn 0.38798(5) 0.74016(3) 0.298224(11) 0.02616(16) Uani 1 1 d .
C1 C 1.0989(6) 1.0442(5) 0.45580(12) 0.0532(11) Uani 1 1 d .
H1 H 1.1689 1.0763 0.4262 0.064 Uiso 1 1 calc R
C2 C 0.9007(5) 0.9792(3) 0.45211(10) 0.0309(7) Uani 1 1 d .
C3 C 0.8010(6) 0.9362(5) 0.49730(12) 0.0545(11) Uani 1 1 d .
H3 H 0.6645 0.8934 0.4962 0.065 Uiso 1 1 calc R
C4 C 0.7950(5) 0.9539(3) 0.40317(11) 0.0304(6) Uani 1 1 d .
C5 C 0.6188(5) 0.8696(3) 0.39006(10) 0.0319(7) Uani 1 1 d .
H5 H 0.5297 0.8164 0.4128 0.038 Uiso 1 1 calc R
C6 C 0.7486(5) 0.9599(3) 0.31988(11) 0.0305(6) Uani 1 1 d .
H6 H 0.7690 0.9827 0.2855 0.037 Uiso 1 1 calc R
C7 C -0.0865(6) 0.5251(4) 0.41966(12) 0.0423(8) Uani 1 1 d .
H7 H 0.0357 0.5735 0.4324 0.051 Uiso 1 1 calc R
C8 C -0.2325(7) 0.4573(5) 0.45298(13) 0.0573(11) Uani 1 1 d .
H8 H -0.2085 0.4609 0.4880 0.069 Uiso 1 1 calc R
C9 C -0.4121(6) 0.3851(5) 0.43422(12) 0.0542(10) Uani 1 1 d .
H9 H -0.5095 0.3396 0.4567 0.065 Uiso 1 1 calc R
C10 C -0.4502(5) 0.3790(4) 0.38204(11) 0.0394(7) Uani 1 1 d .
H10 H -0.5728 0.3304 0.3695 0.047 Uiso 1 1 calc R
C11 C -0.3029(4) 0.4465(3) 0.34868(10) 0.0243(6) Uani 1 1 d .
C12 C -0.1217(5) 0.5210(3) 0.36744(10) 0.0274(6) Uani 1 1 d .
C13 C 0.0381(5) 0.5944(3) 0.33156(11) 0.0296(6) Uani 1 1 d .
C14 C -0.3520(4) 0.4368(3) 0.29251(10) 0.0248(6) Uani 1 1 d .
N1 N 0.5913(4) 0.8744(3) 0.33800(8) 0.0295(5) Uani 1 1 d .
N2 N 0.8763(4) 1.0101(3) 0.35742(9) 0.0299(6) Uani 1 1 d .
H2 H 0.9892 1.0675 0.3538 0.036 Uiso 1 1 calc R
O1 O 0.0214(4) 0.5721(3) 0.28586(8) 0.0529(7) Uani 1 1 d .
O2 O 0.1862(4) 0.6780(3) 0.35112(8) 0.0410(5) Uani 1 1 d .
O3 O -0.4561(3) 0.5473(2) 0.27118(7) 0.0335(5) Uani 1 1 d .
O4 O -0.2969(4) 0.3096(2) 0.26970(7) 0.0361(5) Uani 1 1 d .
O1W O 0.8233(6) 0.7054(5) 0.19071(12) 0.0492(7) Uani 1 1 d .
H1A H 0.842(10) 0.758(5) 0.206(2) 0.06(2) Uiso 1 1 d .
H1B H 0.769(7) 0.654(5) 0.2065(16) 0.048(15) Uiso 1 1 d .

loop_
_atom_site_aniso_label
_atom_site_aniso_U_11
_atom_site_aniso_U_22
_atom_site_aniso_U_33
_atom_site_aniso_U_23
_atom_site_aniso_U_13
_atom_site_aniso_U_12
Zn1 0.0312(2) 0.0264(2) 0.0208(2) -0.00180(11) -0.00568(15) -0.00086(12)
C1 0.050(2) 0.087(3) 0.0234(17) 0.0080(16) -0.0050(15) -0.029(2)
C2 0.0389(17) 0.0341(15) 0.0197(14) 0.0003(11) -0.0062(12) -0.0052(13)
C3 0.044(2) 0.090(3) 0.0295(17) 0.0058(18) -0.0101(15) -0.036(2)
C4 0.0394(18) 0.0302(14) 0.0218(14) 0.0006(11) -0.0018(12) -0.0051(12)
C5 0.0393(18) 0.0357(15) 0.0206(13) 0.0022(12) -0.0039(12) -0.0082(13)
C6 0.0363(17) 0.0341(15) 0.0210(14) 0.0000(12) -0.0055(12) -0.0012(13)
C7 0.0405(19) 0.061(2) 0.0253(16) 0.0014(15) -0.0107(14) -0.0081(16)
C8 0.062(3) 0.090(3) 0.0196(16) 0.0077(17) -0.0036(16) -0.013(2)
C9 0.057(2) 0.076(3) 0.0298(18) 0.0144(18) 0.0045(16) -0.019(2)
C10 0.0398(18) 0.0469(18) 0.0315(16) 0.0047(14) -0.0016(13) -0.0139(15)
C11 0.0284(15) 0.0229(12) 0.0217(14) 0.0003(10) -0.0025(11) -0.0002(11)
C12 0.0308(16) 0.0317(14) 0.0197(14) -0.0014(11) -0.0014(12) -0.0013(12)
C13 0.0278(15) 0.0314(14) 0.0296(15) 0.0000(12) 0.0005(12) 0.0006(12)
C14 0.0256(14) 0.0266(13) 0.0223(14) -0.0009(11) -0.0028(11) -0.0031(11)
N1 0.0367(14) 0.0314(12) 0.0206(12) 0.0003(10) -0.0063(10) -0.0043(11)
N2 0.0316(14) 0.0355(13) 0.0226(12) 0.0015(10) -0.0039(10) -0.0067(11)
O1 0.0530(16) 0.0804(18) 0.0254(12) -0.0056(11) 0.0079(11) -0.0262(14)
O2 0.0373(13) 0.0484(13) 0.0374(12) -0.0072(10) 0.0000(10) -0.0162(11)
O3 0.0429(13) 0.0337(10) 0.0238(10) -0.0036(8) -0.0076(9) 0.0103(9)
O4 0.0529(14) 0.0288(10) 0.0267(11) -0.0073(9) -0.0125(10) 0.0092(10)
O1W 0.0494(18) 0.0575(18) 0.0406(16) 0.0066(18) 0.0052(14) 0.0126(15)

loop_
_atom_type_symbol
_atom_type_description
_atom_type_scat_dispersion_real
_atom_type_scat_dispersion_imag
_atom_type_scat_source
C C 0.0033 0.0016 'International Tables Vol C Tables 4.2.6.8 and 6.1.1.4'
H H 0.0000 0.0000 'International Tables Vol C Tables 4.2.6.8 and 6.1.1.4'
N N 0.0061 0.0033 'International Tables Vol C Tables 4.2.6.8 and 6.1.1.4'
O O 0.0106 0.0060 'International Tables Vol C Tables 4.2.6.8 and 6.1.1.4'
Zn Zn 0.2839 1.4301 'International Tables Vol C Tables 4.2.6.8 and 6.1.1.4'

loop_
_geom_angle_atom_site_label_1
_geom_angle_atom_site_label_2
_geom_angle_atom_site_label_3
_geom_angle
_geom_angle_site_symmetry_1
_geom_angle_site_symmetry_3
O2 Zn1 O4 122.23(10) . 2
O2 Zn1 N1 101.22(9) . .
O4 Zn1 N1 120.08(9) 2 .
O2 Zn1 O3 111.21(9) . 1_655
O4 Zn1 O3 93.17(9) 2 1_655
N1 Zn1 O3 108.29(9) . 1_655
C2 C1 C3 121.6(3) . 3_776
C2 C1 H1 119.2 . .
C3 C1 H1 119.2 3_776 .
C1 C2 C3 117.1(3) . .
C1 C2 C4 122.4(3) . .
C3 C2 C4 120.4(3) . .
C2 C3 C1 121.3(3) . 3_776
C2 C3 H3 119.4 . .
C1 C3 H3 119.4 3_776 .
C5 C4 N2 104.9(2) . .
C5 C4 C2 132.0(3) . .
N2 C4 C2 122.9(3) . .
C4 C5 N1 109.8(3) . .
C4 C5 H5 125.1 . .
N1 C5 H5 125.1 . .
N1 C6 N2 110.9(3) . .
N1 C6 H6 124.5 . .
N2 C6 H6 124.5 . .
C12 C7 C8 120.4(3) . .
C12 C7 H7 119.8 . .
C8 C7 H7 119.8 . .
C9 C8 C7 119.9(3) . .
C9 C8 H8 120.1 . .
C7 C8 H8 120.1 . .
C8 C9 C10 120.7(3) . .
C8 C9 H9 119.6 . .
C10 C9 H9 119.6 . .
C9 C10 C11 119.3(3) . .
C9 C10 H10 120.4 . .
C11 C10 H10 120.4 . .
C12 C11 C10 120.3(3) . .
C12 C11 C14 122.6(2) . .
C10 C11 C14 117.1(3) . .
C7 C12 C11 119.5(3) . .
C7 C12 C13 120.0(3) . .
C11 C12 C13 120.6(3) . .
O1 C13 O2 122.9(3) . .
O1 C13 C12 119.7(3) . .
O2 C13 C12 117.3(3) . .
O3 C14 O4 122.7(2) . .
O3 C14 C11 120.2(2) . .
O4 C14 C11 116.9(2) . .
C6 N1 C5 106.3(2) . .
C6 N1 Zn1 126.84(19) . .
C5 N1 Zn1 125.73(19) . .
C6 N2 C4 108.1(2) . .
C6 N2 H2 126.0 . .
C4 N2 H2 126.0 . .
C13 O2 Zn1 109.62(18) . .
C14 O3 Zn1 132.70(18) . 1_455
C14 O4 Zn1 126.65(18) . 2_545
H1A O1W H1B 99(7) . .

loop_
_geom_bond_atom_site_label_1
_geom_bond_atom_site_label_2
_geom_bond_distance
_geom_bond_site_symmetry_2
Zn1 O2 1.950(2) .
Zn1 O4 1.9556(19) 2
Zn1 N1 1.989(2) .
Zn1 O3 2.0022(19) 1_655
C1 C2 1.363(4) .
C1 C3 1.390(4) 3_776
C1 H1 0.9300 .
C2 C3 1.387(4) .
C2 C4 1.459(4) .
C3 C1 1.390(4) 3_776
C3 H3 0.9300 .
C4 C5 1.355(4) .
C4 N2 1.384(4) .
C5 N1 1.375(3) .
C5 H5 0.9300 .
C6 N1 1.307(4) .
C6 N2 1.336(4) .
C6 H6 0.9300 .
C7 C12 1.386(4) .
C7 C8 1.386(5) .
C7 H7 0.9300 .
C8 C9 1.370(5) .
C8 H8 0.9300 .
C9 C10 1.389(4) .
C9 H9 0.9300 .
C10 C11 1.392(4) .
C10 H10 0.9300 .
C11 C12 1.386(4) .
C11 C14 1.506(4) .
C12 C13 1.506(4) .
C13 O1 1.216(3) .
C13 O2 1.268(3) .
C14 O3 1.256(3) .
C14 O4 1.258(3) .
N2 H2 0.8600 .
O3 Zn1 2.0022(19) 1_455
O4 Zn1 1.9556(19) 2_545
O1W H1A 0.60(4) .
O1W H1B 0.69(4) .

loop_
_geom_torsion_atom_site_label_1
_geom_torsion_atom_site_label_2
_geom_torsion_atom_site_label_3
_geom_torsion_atom_site_label_4
_geom_torsion
_geom_torsion_site_symmetry_1
_geom_torsion_site_symmetry_4
C3 C1 C2 C3 1.3(6) 3_776 .
C3 C1 C2 C4 -178.4(3) 3_776 .
C1 C2 C3 C1 -1.3(6) . 3_776
C4 C2 C3 C1 178.5(3) . 3_776
C1 C2 C4 C5 167.7(4) . .
C3 C2 C4 C5 -12.0(5) . .
C1 C2 C4 N2 -7.5(5) . .
C3 C2 C4 N2 172.8(3) . .
N2 C4 C5 N1 -0.3(3) . .
C2 C4 C5 N1 -176.2(3) . .
C12 C7 C8 C9 0.4(6) . .
C7 C8 C9 C10 -0.1(7) . .
C8 C9 C10 C11 0.4(6) . .
C9 C10 C11 C12 -0.9(5) . .
C9 C10 C11 C14 -180.0(3) . .
C8 C7 C12 C11 -0.9(5) . .
C8 C7 C12 C13 -179.8(3) . .
C10 C11 C12 C7 1.2(4) . .
C14 C11 C12 C7 -179.8(3) . .
C10 C11 C12 C13 -179.9(3) . .
C14 C11 C12 C13 -0.9(4) . .
C7 C12 C13 O1 170.3(3) . .
C11 C12 C13 O1 -8.6(4) . .
C7 C12 C13 O2 -9.7(4) . .
C11 C12 C13 O2 171.4(3) . .
C12 C11 C14 O3 -89.5(3) . .
C10 C11 C14 O3 89.5(3) . .
C12 C11 C14 O4 95.2(3) . .
C10 C11 C14 O4 -85.7(3) . .
N2 C6 N1 C5 0.1(3) . .
N2 C6 N1 Zn1 -168.33(19) . .
C4 C5 N1 C6 0.1(3) . .
C4 C5 N1 Zn1 168.8(2) . .
O2 Zn1 N1 C6 -172.9(2) . .
O4 Zn1 N1 C6 -34.9(3) 2 .
O3 Zn1 N1 C6 70.1(3) 1_655 .
O2 Zn1 N1 C5 20.8(3) . .
O4 Zn1 N1 C5 158.8(2) 2 .
O3 Zn1 N1 C5 -96.2(2) 1_655 .
N1 C6 N2 C4 -0.4(3) . .
C5 C4 N2 C6 0.4(3) . .
C2 C4 N2 C6 176.7(3) . .
O1 C13 O2 Zn1 -6.0(4) . .
C12 C13 O2 Zn1 174.0(2) . .
O4 Zn1 O2 C13 41.0(2) 2 .
N1 Zn1 O2 C13 177.77(19) . .
O3 Zn1 O2 C13 -67.4(2) 1_655 .
O4 C14 O3 Zn1 166.9(2) . 1_455
C11 C14 O3 Zn1 -8.1(4) . 1_455
O3 C14 O4 Zn1 -8.9(4) . 2_545
C11 C14 O4 Zn1 166.22(19) . 2_545
